data_7116752
loop_
_publ_author_name
'Gang He'
'Benjamin D. Wiltshire'
'Paul Choi'
'Aliaksandr Savin'
'Shuai Sun'
'Arash Mohammadpour'
'Michael J. Ferguson'
'Robert McDonald'
'Samira Farsinezhad'
'Alex Brown'
'Karthik Shankar'
'Eric Rivard'

_publ_section_title
;
 Phosphorescence within benzotellurophenes and color tunable tellurophenes
 under ambient conditions
;
_journal_name_full Chem.Commun.
_journal_page_first 5444
_journal_paper_doi 10.1039/C4cc06529H
_journal_volume 51
_journal_year 2015
_chemical_formula_moiety 'C20 H14 Te'
_chemical_formula_sum 'C20 H14 Te'
_chemical_formula_weight 381.91
_chemical_name_systematic
; 
 2,3-diphenyl-1-benzotellurophene 
;
_space_group_crystal_system triclinic
_space_group_IT_number 2
_space_group_name_Hall '-P 1'
_space_group_name_H-M_alt 'P -1'
_symmetry_space_group_name_Hall '-P 1'
_symmetry_space_group_name_H-M 'P -1'
_atom_sites_solution_hydrogens geom
_audit_creation_method SHELXL-2013
_cell_angle_alpha 80.1921(7)
_cell_angle_beta 87.5978(7)
_cell_angle_gamma 79.9810(6)
_cell_formula_units_Z 2
_cell_length_a 5.7439(4)
_cell_length_b 11.1587(7)
_cell_length_c 12.0325(8)
_cell_measurement_reflns_used 9533
_cell_measurement_temperature 173(2)
_cell_measurement_theta_max 28.29
_cell_measurement_theta_min 2.33
_cell_volume 748.30(9)
_computing_cell_refinement 'Bruker SAINT'
_computing_data_collection 'Bruker APEX2'
_computing_data_reduction 'Bruker SAINT'
_computing_molecular_graphics 'Bruker SHELXTL'
_computing_publication_material 'Bruker SHELXTL'
_computing_structure_refinement 'SHELXL-2013 (Sheldrick, 2013)'
_computing_structure_solution 'DIRDIF-2008 (Beurskens et al., 2008)'
_diffrn_ambient_temperature 173(2)
_diffrn_measured_fraction_theta_full 0.999
_diffrn_measured_fraction_theta_max 0.956
_diffrn_measurement_device_type 'Bruker APEX-II CCD'
_diffrn_measurement_method '\w scans'
_diffrn_radiation_type MoK\a
_diffrn_radiation_wavelength 0.71073
_diffrn_reflns_av_R_equivalents 0.0076
_diffrn_reflns_av_unetI/netI 0.0125
_diffrn_reflns_Laue_measured_fraction_full 0.999
_diffrn_reflns_Laue_measured_fraction_max 0.956
_diffrn_reflns_limit_h_max 7
_diffrn_reflns_limit_h_min -7
_diffrn_reflns_limit_k_max 14
_diffrn_reflns_limit_k_min -14
_diffrn_reflns_limit_l_max 15
_diffrn_reflns_limit_l_min -16
_diffrn_reflns_number 6591
_diffrn_reflns_point_group_measured_fraction_full 0.999
_diffrn_reflns_point_group_measured_fraction_max 0.956
_diffrn_reflns_theta_full 25.242
_diffrn_reflns_theta_max 28.292
_diffrn_reflns_theta_min 1.718
_exptl_absorpt_coefficient_mu 1.977
_exptl_absorpt_correction_T_max 0.7917
_exptl_absorpt_correction_T_min 0.2814
_exptl_absorpt_correction_type integration
_exptl_absorpt_process_details 'SADABS (Sheldrick, 2008)'
_exptl_crystal_colour yellow
_exptl_crystal_density_diffrn 1.695
_exptl_crystal_description prism
_exptl_crystal_F_000 372
_exptl_crystal_size_max 0.829
_exptl_crystal_size_mid 0.185
_exptl_crystal_size_min 0.174
_refine_diff_density_max 0.328
_refine_diff_density_min -0.576
_refine_diff_density_rms 0.075
_refine_ls_extinction_method none
_refine_ls_goodness_of_fit_ref 1.127
_refine_ls_hydrogen_treatment constr
_refine_ls_matrix_type full
_refine_ls_number_parameters 190
_refine_ls_number_reflns 3553
_refine_ls_number_restraints 0
_refine_ls_restrained_S_all 1.127
_refine_ls_R_factor_all 0.0148
_refine_ls_R_factor_gt 0.0146
_refine_ls_shift/su_max 0.001
_refine_ls_shift/su_mean 0.000
_refine_ls_structure_factor_coef Fsqd
_refine_ls_weighting_details 'w=1/[\s^2^(Fo^2^)+(0.0194P)^2^+0.3735P] where P=(Fo^2^+2Fc^2^)/3'
_refine_ls_weighting_scheme calc
_refine_ls_wR_factor_gt 0.0395
_refine_ls_wR_factor_ref 0.0396
_reflns_Friedel_coverage 0.000
_reflns_number_gt 3513
_reflns_number_total 3553
_reflns_threshold_expression 'I > 2\s(I)'
_cod_data_source_file c4cc06529h2-3.cif
_cod_data_source_block riv13j6
_cod_database_code 7116752
_shelx_space_group_comment
; 
The symmetry employed for this shelxl refinement is uniquely defined 
by the following loop, which should always be used as a source of 
symmetry information in preference to the above space-group names. 
They are only intended as comments. 
;
_shelx_estimated_absorpt_t_min 0.291
_shelx_estimated_absorpt_t_max 0.725
_shelxl_version_number 2013-4

loop_
_space_group_symop_operation_xyz
'x, y, z'
'-x, -y, -z'

loop_
_atom_site_label
_atom_site_type_symbol
_atom_site_fract_x
_atom_site_fract_y
_atom_site_fract_z
_atom_site_U_iso_or_equiv
_atom_site_adp_type
_atom_site_occupancy
_atom_site_site_symmetry_order
_atom_site_calc_flag
_atom_site_refinement_flags_posn
_atom_site_refinement_flags_adp
Te Te 0.00748(2) 0.35651(2) 0.44104(2) 0.02059(4) Uani 1 1 d . .
C1 C 0.0925(2) 0.26175(12) 0.30443(12) 0.0177(2) Uani 1 1 d . .
C2 C -0.0612(2) 0.30548(12) 0.21789(12) 0.0172(2) Uani 1 1 d . .
C3 C -0.2512(2) 0.40711(12) 0.23240(12) 0.0173(2) Uani 1 1 d . .
C4 C -0.2607(2) 0.45444(13) 0.33419(12) 0.0190(3) Uani 1 1 d . .
C5 C -0.4373(3) 0.55140(13) 0.35469(13) 0.0220(3) Uani 1 1 d . .
H5 H -0.4392 0.5839 0.4228 0.026 Uiso 1 1 calc R U
C6 C -0.6101(3) 0.59985(13) 0.27435(13) 0.0240(3) Uani 1 1 d . .
H6 H -0.7326 0.6648 0.2882 0.029 Uiso 1 1 calc R U
C7 C -0.6049(3) 0.55358(14) 0.17321(13) 0.0237(3) Uani 1 1 d . .
H7 H -0.7245 0.5867 0.1189 0.028 Uiso 1 1 calc R U
C8 C -0.4258(3) 0.45958(13) 0.15201(12) 0.0206(3) Uani 1 1 d . .
H8 H -0.4211 0.4303 0.0822 0.025 Uiso 1 1 calc R U
C11 C 0.2905(2) 0.15675(13) 0.31594(12) 0.0182(3) Uani 1 1 d . .
C12 C 0.4938(2) 0.16039(14) 0.37504(12) 0.0213(3) Uani 1 1 d . .
H12 H 0.5059 0.2323 0.4054 0.026 Uiso 1 1 calc R U
C13 C 0.6776(3) 0.06046(16) 0.38988(13) 0.0265(3) Uani 1 1 d . .
H13 H 0.8143 0.0646 0.4299 0.032 Uiso 1 1 calc R U
C14 C 0.6626(3) -0.04489(15) 0.34667(14) 0.0289(3) Uani 1 1 d . .
H14 H 0.7887 -0.1131 0.3568 0.035 Uiso 1 1 calc R U
C15 C 0.4622(3) -0.05087(15) 0.28828(14) 0.0286(3) Uani 1 1 d . .
H15 H 0.4514 -0.1234 0.2587 0.034 Uiso 1 1 calc R U
C16 C 0.2771(3) 0.04908(14) 0.27291(13) 0.0236(3) Uani 1 1 d . .
H16 H 0.1407 0.0442 0.2330 0.028 Uiso 1 1 calc R U
C21 C -0.0422(2) 0.25629(12) 0.10941(12) 0.0175(2) Uani 1 1 d . .
C22 C 0.1374(3) 0.28125(15) 0.03167(13) 0.0242(3) Uani 1 1 d . .
H22 H 0.2481 0.3298 0.0479 0.029 Uiso 1 1 calc R U
C23 C 0.1555(3) 0.23555(16) -0.06937(14) 0.0283(3) Uani 1 1 d . .
H23 H 0.2779 0.2533 -0.1219 0.034 Uiso 1 1 calc R U
C24 C -0.0043(3) 0.16415(14) -0.09373(13) 0.0260(3) Uani 1 1 d . .
H24 H 0.0105 0.1316 -0.1621 0.031 Uiso 1 1 calc R U
C25 C -0.1861(3) 0.14037(14) -0.01804(13) 0.0235(3) Uani 1 1 d . .
H25 H -0.2973 0.0926 -0.0352 0.028 Uiso 1 1 calc R U
C26 C -0.2057(3) 0.18648(13) 0.08308(12) 0.0201(3) Uani 1 1 d . .
H26 H -0.3310 0.1704 0.1345 0.024 Uiso 1 1 calc R U

loop_
_atom_site_aniso_label
_atom_site_aniso_U_11
_atom_site_aniso_U_22
_atom_site_aniso_U_33
_atom_site_aniso_U_23
_atom_site_aniso_U_13
_atom_site_aniso_U_12
Te 0.02405(6) 0.02148(6) 0.01647(6) -0.00764(4) -0.00522(4) 0.00107(4)
C1 0.0188(6) 0.0176(6) 0.0177(6) -0.0058(5) -0.0007(5) -0.0028(5)
C2 0.0184(6) 0.0172(6) 0.0168(6) -0.0052(5) -0.0002(5) -0.0031(5)
C3 0.0190(6) 0.0163(6) 0.0169(6) -0.0035(5) -0.0006(5) -0.0025(5)
C4 0.0210(6) 0.0185(6) 0.0173(6) -0.0035(5) -0.0020(5) -0.0021(5)
C5 0.0261(7) 0.0203(6) 0.0199(7) -0.0068(5) 0.0010(5) -0.0017(5)
C6 0.0247(7) 0.0195(6) 0.0253(7) -0.0040(6) 0.0010(6) 0.0026(5)
C7 0.0240(7) 0.0224(7) 0.0223(7) -0.0021(6) -0.0045(5) 0.0019(5)
C8 0.0232(6) 0.0209(6) 0.0172(7) -0.0039(5) -0.0031(5) -0.0014(5)
C11 0.0180(6) 0.0193(6) 0.0163(6) -0.0026(5) 0.0001(5) -0.0011(5)
C12 0.0201(6) 0.0255(7) 0.0180(7) -0.0019(5) -0.0006(5) -0.0045(5)
C13 0.0189(6) 0.0360(8) 0.0207(7) 0.0031(6) -0.0010(5) -0.0012(6)
C14 0.0250(7) 0.0296(8) 0.0248(8) 0.0027(6) 0.0046(6) 0.0078(6)
C15 0.0330(8) 0.0219(7) 0.0287(8) -0.0068(6) 0.0027(6) 0.0032(6)
C16 0.0232(7) 0.0227(7) 0.0249(7) -0.0070(6) -0.0012(6) -0.0007(5)
C21 0.0181(6) 0.0182(6) 0.0157(6) -0.0047(5) -0.0020(5) 0.0005(5)
C22 0.0206(6) 0.0306(7) 0.0232(7) -0.0082(6) 0.0015(5) -0.0062(6)
C23 0.0251(7) 0.0367(8) 0.0224(7) -0.0088(6) 0.0057(6) -0.0014(6)
C24 0.0320(8) 0.0257(7) 0.0190(7) -0.0100(6) -0.0017(6) 0.0048(6)
C25 0.0283(7) 0.0199(6) 0.0235(7) -0.0072(5) -0.0063(6) -0.0023(5)
C26 0.0218(6) 0.0204(6) 0.0187(7) -0.0043(5) -0.0011(5) -0.0039(5)

loop_
_atom_type_symbol
_atom_type_description
_atom_type_scat_dispersion_real
_atom_type_scat_dispersion_imag
_atom_type_scat_source
C C 0.0033 0.0016 'International Tables Vol C Tables 4.2.6.8 and 6.1.1.4'
H H 0.0000 0.0000 'International Tables Vol C Tables 4.2.6.8 and 6.1.1.4'
Te Te -0.5308 1.6751 'International Tables Vol C Tables 4.2.6.8 and 6.1.1.4'

loop_
_geom_angle_atom_site_label_1
_geom_angle_atom_site_label_2
_geom_angle_atom_site_label_3
_geom_angle
C4 Te C1 82.27(5)
C2 C1 C11 129.49(13)
C2 C1 Te 111.74(10)
C11 C1 Te 118.65(10)
C1 C2 C3 117.67(12)
C1 C2 C21 123.45(12)
C3 C2 C21 118.87(12)
C8 C3 C4 118.14(13)
C8 C3 C2 124.12(13)
C4 C3 C2 117.74(12)
C5 C4 C3 121.25(13)
C5 C4 Te 128.15(11)
C3 C4 Te 110.56(10)
C6 C5 C4 119.23(14)
C5 C6 C7 120.40(13)
C8 C7 C6 120.13(14)
C7 C8 C3 120.81(14)
C16 C11 C12 118.19(13)
C16 C11 C1 121.32(13)
C12 C11 C1 120.43(13)
C13 C12 C11 120.96(14)
C14 C13 C12 120.27(15)
C13 C14 C15 119.79(14)
C14 C15 C16 120.28(15)
C15 C16 C11 120.50(14)
C22 C21 C26 118.91(13)
C22 C21 C2 120.35(13)
C26 C21 C2 120.73(12)
C23 C22 C21 120.45(14)
C24 C23 C22 120.26(14)
C23 C24 C25 119.87(14)
C24 C25 C26 120.09(14)
C25 C26 C21 120.40(13)

loop_
_geom_bond_atom_site_label_1
_geom_bond_atom_site_label_2
_geom_bond_distance
Te C4 2.0789(14)
Te C1 2.0985(14)
C1 C2 1.3623(19)
C1 C11 1.4765(18)
C2 C3 1.4590(18)
C2 C21 1.4928(19)
C3 C8 1.4030(19)
C3 C4 1.4095(19)
C4 C5 1.3958(19)
C5 C6 1.388(2)
C6 C7 1.398(2)
C7 C8 1.385(2)
C11 C16 1.402(2)
C11 C12 1.4023(19)
C12 C13 1.389(2)
C13 C14 1.381(3)
C14 C15 1.390(2)
C15 C16 1.394(2)
C21 C22 1.395(2)
C21 C26 1.3976(19)
C22 C23 1.390(2)
C23 C24 1.386(2)
C24 C25 1.387(2)
C25 C26 1.393(2)

loop_
_geom_torsion_atom_site_label_1
_geom_torsion_atom_site_label_2
_geom_torsion_atom_site_label_3
_geom_torsion_atom_site_label_4
_geom_torsion
C4 Te C1 C2 -1.05(10)
C4 Te C1 C11 -177.37(11)
C11 C1 C2 C3 176.20(13)
Te C1 C2 C3 0.39(16)
C11 C1 C2 C21 -4.9(2)
Te C1 C2 C21 179.33(10)
C1 C2 C3 C8 -178.35(13)
C21 C2 C3 C8 2.7(2)
C1 C2 C3 C4 0.97(19)
C21 C2 C3 C4 -178.02(12)
C8 C3 C4 C5 -0.5(2)
C2 C3 C4 C5 -179.85(13)
C8 C3 C4 Te 177.57(10)
C2 C3 C4 Te -1.79(16)
C1 Te C4 C5 179.40(14)
C1 Te C4 C3 1.51(10)
C3 C4 C5 C6 1.7(2)
Te C4 C5 C6 -176.02(11)
C4 C5 C6 C7 -1.2(2)
C5 C6 C7 C8 -0.5(2)
C6 C7 C8 C3 1.8(2)
C4 C3 C8 C7 -1.2(2)
C2 C3 C8 C7 178.08(14)
C2 C1 C11 C16 -35.7(2)
Te C1 C11 C16 139.90(12)
C2 C1 C11 C12 147.21(15)
Te C1 C11 C12 -37.23(17)
C16 C11 C12 C13 0.5(2)
C1 C11 C12 C13 177.69(13)
C11 C12 C13 C14 -0.2(2)
C12 C13 C14 C15 -0.1(2)
C13 C14 C15 C16 0.2(2)
C14 C15 C16 C11 0.1(2)
C12 C11 C16 C15 -0.4(2)
C1 C11 C16 C15 -177.58(14)
C1 C2 C21 C22 -71.99(19)
C3 C2 C21 C22 106.93(16)
C1 C2 C21 C26 109.12(16)
C3 C2 C21 C26 -71.95(18)
C26 C21 C22 C23 -1.1(2)
C2 C21 C22 C23 179.99(14)
C21 C22 C23 C24 -0.3(2)
C22 C23 C24 C25 1.4(2)
C23 C24 C25 C26 -1.0(2)
C24 C25 C26 C21 -0.4(2)
C22 C21 C26 C25 1.4(2)
C2 C21 C26 C25 -179.66(13)
